data_4510009
loop_
_publ_author_name
'Wang, Xiao'
'Zhai, Quan-Guo'
'Li, Shu-Ni'
'Jiang, Yu-Cheng'
'Hu, Man-Cheng'

_publ_section_title
;
 Synthesis, Crystal Structures, and Solid-State Luminescent Properties of
 Diverse Ln--Pyridine-3,5-Dicarboxylate Coordination Polymers Modulated by
 the Ancillary Ligand
;
_journal_issue 1
_journal_name_full 'Crystal Growth &amp; Design'
_journal_page_first 177
_journal_paper_doi 10.1021/cg401365x
_journal_volume 14
_journal_year 2014
_chemical_formula_moiety 'C9 H6 Er N O7'
_chemical_formula_sum 'C9 H6 Er N O7'
_chemical_formula_weight 407.41
_chemical_name_systematic
; 
 ? 
;
_space_group_IT_number 14
_symmetry_cell_setting monoclinic
_symmetry_space_group_name_Hall '-P 2ybc'
_symmetry_space_group_name_H-M 'P 1 21/c 1'
_atom_sites_solution_hydrogens geom
_atom_sites_solution_primary direct
_atom_sites_solution_secondary difmap
_audit_creation_method SHELXL-97
_cell_angle_alpha 90.00
_cell_angle_beta 104.215(4)
_cell_angle_gamma 90.00
_cell_formula_units_Z 4
_cell_length_a 7.6082(3)
_cell_length_b 17.0721(4)
_cell_length_c 8.2971(3)
_cell_measurement_temperature 293(2)
_cell_measurement_theta_max 26.370
_cell_measurement_theta_min 3.2506
_cell_volume 1044.70(6)
_computing_structure_refinement 'SHELXL-97 (Sheldrick, 1997)'
_computing_structure_solution 'SHELXS-97 (Sheldrick, 1990)'
_diffrn_ambient_temperature 293(2)
_diffrn_measured_fraction_theta_full 0.998
_diffrn_measured_fraction_theta_max 0.998
_diffrn_radiation_monochromator graphite
_diffrn_radiation_source 'fine-focus sealed tube'
_diffrn_radiation_type MoK\a
_diffrn_radiation_wavelength 0.71073
_diffrn_reflns_av_R_equivalents 0.0426
_diffrn_reflns_av_sigmaI/netI 0.0524
_diffrn_reflns_limit_h_max 5
_diffrn_reflns_limit_h_min -9
_diffrn_reflns_limit_k_max 21
_diffrn_reflns_limit_k_min -21
_diffrn_reflns_limit_l_max 10
_diffrn_reflns_limit_l_min -9
_diffrn_reflns_number 4384
_diffrn_reflns_theta_full 26.37
_diffrn_reflns_theta_max 26.37
_diffrn_reflns_theta_min 3.47
_exptl_absorpt_coefficient_mu 8.061
_exptl_absorpt_correction_T_max 1.00000
_exptl_absorpt_correction_T_min 0.33812
_exptl_absorpt_correction_type multi-scan
_exptl_absorpt_process_details sadabs
_exptl_crystal_colour Pink
_exptl_crystal_density_diffrn 2.590
_exptl_crystal_density_method 'not measured'
_exptl_crystal_description Sheet
_exptl_crystal_F_000 764
_exptl_crystal_size_max 0.21
_exptl_crystal_size_mid 0.17
_exptl_crystal_size_min 0.11
_refine_diff_density_max 3.222
_refine_diff_density_min -3.850
_refine_diff_density_rms 0.272
_refine_ls_extinction_method none
_refine_ls_goodness_of_fit_ref 1.036
_refine_ls_hydrogen_treatment mixed
_refine_ls_matrix_type full
_refine_ls_number_parameters 163
_refine_ls_number_reflns 2143
_refine_ls_number_restraints 0
_refine_ls_restrained_S_all 1.036
_refine_ls_R_factor_all 0.0449
_refine_ls_R_factor_gt 0.0407
_refine_ls_shift/su_max 0.002
_refine_ls_shift/su_mean 0.000
_refine_ls_structure_factor_coef Fsqd
_refine_ls_weighting_details 'calc w=1/[\s^2^(Fo^2^)+(0.0608P)^2^+0.6897P] where P=(Fo^2^+2Fc^2^)/3'
_refine_ls_weighting_scheme calc
_refine_ls_wR_factor_gt 0.1002
_refine_ls_wR_factor_ref 0.1043
_reflns_number_gt 1917
_reflns_number_total 2143
_reflns_threshold_expression >2sigma(I)
_cod_data_source_file cg401365x_si_006.cif
_cod_data_source_block 4
_cod_depositor_comments
;
The following automatic conversions were performed:

'_symmetry_cell_setting' value 'Monoclinic' changed to 'monoclinic'
according to
/usr/data/users/saulius/automatic-downloads/current/ACS/lib/dictionaries/cif_core.dic
dictionary named 'cif_core.dic' version 2.4.2 from 2011-04-26.

Automatic conversion script
Id: cif_fix_values 2281 2013-09-26 08:29:07Z andrius 
;
_cod_original_sg_symbol_H-M P21/c
_cod_database_code 4510009

loop_
_symmetry_equiv_pos_as_xyz
'x, y, z'
'-x, y+1/2, -z+1/2'
'-x, -y, -z'
'x, -y-1/2, z-1/2'

loop_
_atom_site_label
_atom_site_type_symbol
_atom_site_fract_x
_atom_site_fract_y
_atom_site_fract_z
_atom_site_U_iso_or_equiv
_atom_site_adp_type
_atom_site_occupancy
_atom_site_symmetry_multiplicity
_atom_site_calc_flag
_atom_site_refinement_flags
Er1 Er 0.77630(4) 0.718136(15) 1.06740(3) 0.01373(15) Uani 1 1 d .
N1 N 0.7883(9) 1.0735(3) 1.1573(7) 0.0233(13) Uani 1 1 d .
C1 C 0.7388(9) 0.8975(4) 0.8795(8) 0.0177(14) Uani 1 1 d .
C2 C 0.7210(8) 0.9799(4) 0.9346(7) 0.0143(14) Uani 1 1 d .
C3 C 0.6277(9) 1.0370(4) 0.8276(8) 0.0151(13) Uani 1 1 d .
H3A H 0.5772 1.0254 0.7163 0.018 Uiso 1 1 calc R
C4 C 0.6108(9) 1.1115(3) 0.8889(8) 0.0139(13) Uani 1 1 d .
C5 C 0.6946(10) 1.1272(4) 1.0539(8) 0.0204(15) Uani 1 1 d .
H5A H 0.6851 1.1774 1.0944 0.024 Uiso 1 1 calc R
C7 C 0.7983(10) 1.0014(4) 1.0978(9) 0.0217(15) Uani 1 1 d .
H7A H 0.8607 0.9634 1.1700 0.026 Uiso 1 1 calc R
C8 C 1.0403(10) 0.8019(4) 1.3183(9) 0.0225(15) Uani 1 1 d .
C9 C 1.1352(11) 0.8563(5) 1.4535(9) 0.0297(17) Uani 1 1 d .
H9A H 1.2443 0.8318 1.5196 0.036 Uiso 1 1 calc R
H9B H 1.1693 0.9041 1.4058 0.036 Uiso 1 1 calc R
C6 C 0.5034(9) 1.1750(4) 0.7814(8) 0.0163(13) Uani 1 1 d .
O1 O 0.7493(8) 0.8460(3) 0.9910(7) 0.0269(12) Uani 1 1 d .
O2 O 1.0976(9) 0.7864(3) 1.1952(8) 0.0348(15) Uani 1 1 d .
O3 O 0.4768(7) 1.2384(3) 0.8490(6) 0.0215(11) Uani 1 1 d .
O4 O 1.0117(7) 0.8737(3) 1.5563(6) 0.0285(12) Uani 1 1 d .
H4A H 1.0054 0.8359 1.6156 0.043 Uiso 1 1 calc R
O5 O 0.7379(8) 0.8861(3) 0.7307(6) 0.0261(12) Uani 1 1 d .
O6 O 0.8898(7) 0.7729(3) 1.3334(6) 0.0210(11) Uani 1 1 d .
O7 O 0.4446(7) 1.1591(3) 0.6308(6) 0.0270(12) Uani 1 1 d .

loop_
_atom_site_aniso_label
_atom_site_aniso_U_11
_atom_site_aniso_U_22
_atom_site_aniso_U_33
_atom_site_aniso_U_23
_atom_site_aniso_U_13
_atom_site_aniso_U_12
Er1 0.0199(2) 0.0114(2) 0.0087(2) 0.00001(9) 0.00123(14) 0.00024(10)
N1 0.034(4) 0.020(3) 0.012(3) -0.004(2) -0.003(3) 0.006(3)
C1 0.022(4) 0.014(3) 0.016(3) -0.001(3) 0.003(3) 0.002(3)
C2 0.017(3) 0.013(3) 0.013(3) -0.002(2) 0.004(3) -0.002(2)
C3 0.016(3) 0.020(3) 0.010(3) -0.001(2) 0.005(3) -0.002(3)
C4 0.016(3) 0.012(3) 0.014(3) 0.004(2) 0.005(3) 0.002(3)
C5 0.018(4) 0.017(3) 0.022(4) -0.005(3) -0.001(3) -0.004(3)
C7 0.024(4) 0.021(4) 0.018(3) 0.005(3) 0.000(3) 0.002(3)
C8 0.018(4) 0.023(3) 0.024(4) -0.002(3) 0.001(3) -0.004(3)
C9 0.029(4) 0.041(4) 0.020(4) -0.011(3) 0.007(3) -0.010(3)
C6 0.013(3) 0.018(3) 0.021(3) 0.006(3) 0.008(3) 0.003(3)
O1 0.046(4) 0.010(2) 0.029(3) 0.004(2) 0.018(3) 0.006(2)
O2 0.033(4) 0.050(4) 0.026(3) -0.013(2) 0.016(3) -0.005(2)
O3 0.020(3) 0.010(2) 0.033(3) 0.002(2) 0.003(2) 0.005(2)
O4 0.028(3) 0.033(3) 0.024(3) -0.008(2) 0.005(2) -0.011(2)
O5 0.044(3) 0.015(2) 0.019(3) -0.0012(19) 0.008(2) 0.002(2)
O6 0.021(3) 0.026(3) 0.015(3) -0.0018(18) 0.004(2) -0.011(2)
O7 0.031(3) 0.030(3) 0.017(3) 0.009(2) 0.001(2) 0.018(2)

loop_
_atom_type_symbol
_atom_type_description
_atom_type_scat_dispersion_real
_atom_type_scat_dispersion_imag
_atom_type_scat_source
C C 0.0033 0.0016 'International Tables Vol C Tables 4.2.6.8 and 6.1.1.4'
H H 0.0000 0.0000 'International Tables Vol C Tables 4.2.6.8 and 6.1.1.4'
N N 0.0061 0.0033 'International Tables Vol C Tables 4.2.6.8 and 6.1.1.4'
O O 0.0106 0.0060 'International Tables Vol C Tables 4.2.6.8 and 6.1.1.4'
Er Er -0.2586 4.9576 'International Tables Vol C Tables 4.2.6.8 and 6.1.1.4'

loop_
_geom_angle_atom_site_label_1
_geom_angle_atom_site_label_2
_geom_angle_atom_site_label_3
_geom_angle
_geom_angle_site_symmetry_1
_geom_angle_site_symmetry_3
O1 Er1 O7 103.0(2) . 2_646
O1 Er1 O5 153.35(18) . 4_576
O7 Er1 O5 84.54(18) 2_646 4_576
O1 Er1 O6 74.27(17) . 4_575
O7 Er1 O6 77.59(18) 2_646 4_575
O5 Er1 O6 132.33(16) 4_576 4_575
O1 Er1 O3 75.58(17) . 3_677
O7 Er1 O3 80.69(19) 2_646 3_677
O5 Er1 O3 80.59(17) 4_576 3_677
O6 Er1 O3 137.42(18) 4_575 3_677
O1 Er1 O6 82.37(19) . .
O7 Er1 O6 152.54(18) 2_646 .
O5 Er1 O6 79.92(16) 4_576 .
O6 Er1 O6 129.2(2) 4_575 .
O3 Er1 O6 74.55(19) 3_677 .
O1 Er1 O4 129.47(18) . 4_575
O7 Er1 O4 96.22(19) 2_646 4_575
O5 Er1 O4 73.79(18) 4_576 4_575
O6 Er1 O4 64.89(16) 4_575 4_575
O3 Er1 O4 154.37(16) 3_677 4_575
O6 Er1 O4 100.94(19) . 4_575
O1 Er1 O2 72.7(2) . .
O7 Er1 O2 156.59(18) 2_646 .
O5 Er1 O2 109.80(19) 4_576 .
O6 Er1 O2 79.13(18) 4_575 .
O3 Er1 O2 119.02(17) 3_677 .
O6 Er1 O2 50.81(18) . .
O4 Er1 O2 71.50(18) 4_575 .
O1 Er1 C8 74.0(2) . .
O7 Er1 C8 176.2(2) 2_646 .
O5 Er1 C8 97.1(2) 4_576 .
O6 Er1 C8 103.6(2) 4_575 .
O3 Er1 C8 96.2(2) 3_677 .
O6 Er1 C8 25.8(2) . .
O4 Er1 C8 87.6(2) 4_575 .
O2 Er1 C8 25.21(19) . .
C5 N1 C7 117.7(6) . .
O5 C1 O1 126.8(6) . .
O5 C1 C2 118.1(5) . .
O1 C1 C2 115.1(6) . .
C3 C2 C7 117.7(6) . .
C3 C2 C1 122.3(6) . .
C7 C2 C1 120.0(6) . .
C2 C3 C4 119.2(6) . .
C3 C4 C5 118.5(6) . .
C3 C4 C6 121.8(6) . .
C5 C4 C6 119.7(6) . .
N1 C5 C4 123.1(6) . .
N1 C7 C2 123.8(6) . .
O2 C8 O6 120.3(7) . .
O2 C8 C9 123.3(7) . .
O6 C8 C9 116.4(7) . .
O2 C8 Er1 67.8(4) . .
O6 C8 Er1 53.1(4) . .
C9 C8 Er1 165.4(5) . .
O4 C9 C8 107.8(6) . .
O7 C6 O3 125.2(6) . .
O7 C6 C4 116.3(6) . .
O3 C6 C4 118.5(6) . .
C1 O1 Er1 149.2(5) . .
C8 O2 Er1 87.0(5) . .
C6 O3 Er1 130.1(4) . 3_677
C9 O4 Er1 119.2(4) . 4_576
C1 O5 Er1 137.2(4) . 4_575
C8 O6 Er1 125.6(5) . 4_576
C8 O6 Er1 101.1(4) . .
Er1 O6 Er1 133.3(2) 4_576 .
C6 O7 Er1 130.2(4) . 2_656

loop_
_geom_bond_atom_site_label_1
_geom_bond_atom_site_label_2
_geom_bond_distance
_geom_bond_site_symmetry_2
Er1 O1 2.268(4) .
Er1 O7 2.278(5) 2_646
Er1 O5 2.298(4) 4_576
Er1 O6 2.316(5) 4_575
Er1 O3 2.323(5) 3_677
Er1 O6 2.356(5) .
Er1 O4 2.399(5) 4_575
Er1 O2 2.681(7) .
Er1 C8 2.891(7) .
N1 C5 1.336(9) .
N1 C7 1.336(9) .
C1 O5 1.248(8) .
C1 O1 1.265(8) .
C1 C2 1.495(9) .
C2 C3 1.390(9) .
C2 C7 1.387(9) .
C3 C4 1.389(8) .
C4 C5 1.387(9) .
C4 C6 1.510(8) .
C8 O2 1.233(9) .
C8 O6 1.281(9) .
C8 C9 1.499(10) .
C9 O4 1.447(9) .
C6 O7 1.250(8) .
C6 O3 1.257(8) .
O3 Er1 2.323(5) 3_677
O4 Er1 2.399(5) 4_576
O5 Er1 2.298(4) 4_575
O6 Er1 2.316(5) 4_576
O7 Er1 2.278(5) 2_656
